data_7228546
loop_
_publ_author_name
'Xiong, Ying'
'Liu, Guo Cheng'
'Wang, Xiuli'
'Zhang, Juwen'
'Lin, Hongyan'
'Sha, Xiao Ting'

_publ_section_title
;
 Polycarboxylates-directed pyridyl-amide-based CoII complexes: fluorescent
 recognition of Fe3+ and Fe3+-functionalized composite materials for
 enhancing photocatalytic activities
;
_journal_name_full CrystEngComm
_journal_paper_doi 10.1039/C7CE00800G
_journal_year 2017
_chemical_formula_sum 'C34 H28 Cl0 Co N4 O8'
_chemical_formula_weight 679.53
_chemical_name_systematic
; 
 ? 
;
_space_group_IT_number 14
_symmetry_cell_setting monoclinic
_symmetry_space_group_name_Hall '-P 2ybc'
_symmetry_space_group_name_H-M 'P 1 21/c 1'
_atom_sites_solution_hydrogens geom
_atom_sites_solution_primary direct
_atom_sites_solution_secondary difmap
_audit_creation_method SHELXL-97
_audit_update_record
;
2017-04-05 deposited with the CCDC.
2017-06-26 downloaded from the CCDC.
;
_cell_angle_alpha 90.00
_cell_angle_beta 98.7150(10)
_cell_angle_gamma 90.00
_cell_formula_units_Z 4
_cell_length_a 10.3445(7)
_cell_length_b 13.5425(8)
_cell_length_c 22.8387(13)
_cell_measurement_reflns_used 2871
_cell_measurement_temperature 296(2)
_cell_measurement_theta_max 24.97
_cell_measurement_theta_min 1.75
_cell_volume 3162.5(3)
_computing_structure_refinement 'SHELXL-97 (Sheldrick, 1997)'
_computing_structure_solution 'SHELXS-97 (Sheldrick, 1990)'
_diffrn_ambient_temperature 296(2)
_diffrn_measured_fraction_theta_full 0.999
_diffrn_measured_fraction_theta_max 0.999
_diffrn_measurement_device_type 'CCD area detector'
_diffrn_measurement_method 'phi and omega scans'
_diffrn_radiation_monochromator graphite
_diffrn_radiation_source 'fine-focus sealed tube'
_diffrn_radiation_type MoK\a
_diffrn_radiation_wavelength 0.71073
_diffrn_reflns_av_R_equivalents 0.0487
_diffrn_reflns_av_unetI/netI 0.0497
_diffrn_reflns_limit_h_max 12
_diffrn_reflns_limit_h_min -11
_diffrn_reflns_limit_k_max 13
_diffrn_reflns_limit_k_min -16
_diffrn_reflns_limit_l_max 27
_diffrn_reflns_limit_l_min -21
_diffrn_reflns_number 17756
_diffrn_reflns_theta_full 24.97
_diffrn_reflns_theta_max 24.97
_diffrn_reflns_theta_min 1.75
_exptl_absorpt_coefficient_mu 0.602
_exptl_absorpt_correction_T_max 0.9368
_exptl_absorpt_correction_T_min 0.9152
_exptl_absorpt_correction_type multi-scan
_exptl_absorpt_process_details SADABS
_exptl_crystal_colour Purple
_exptl_crystal_density_diffrn 1.427
_exptl_crystal_density_method 'not measured'
_exptl_crystal_description BLOCK
_exptl_crystal_F_000 1404
_exptl_crystal_size_max 0.15
_exptl_crystal_size_mid 0.13
_exptl_crystal_size_min 0.11
_refine_diff_density_max 0.595
_refine_diff_density_min -0.394
_refine_diff_density_rms 0.051
_refine_ls_extinction_method none
_refine_ls_goodness_of_fit_ref 0.998
_refine_ls_hydrogen_treatment mixed
_refine_ls_matrix_type full
_refine_ls_number_parameters 424
_refine_ls_number_reflns 5548
_refine_ls_number_restraints 0
_refine_ls_restrained_S_all 0.998
_refine_ls_R_factor_all 0.0720
_refine_ls_R_factor_gt 0.0442
_refine_ls_shift/su_max 0.001
_refine_ls_shift/su_mean 0.000
_refine_ls_structure_factor_coef Fsqd
_refine_ls_weighting_details 'calc w=1/[\s^2^(Fo^2^)+(0.0642P)^2^+0.8294P] where P=(Fo^2^+2Fc^2^)/3'
_refine_ls_weighting_scheme calc
_refine_ls_wR_factor_gt 0.1086
_refine_ls_wR_factor_ref 0.1229
_reflns_number_gt 3986
_reflns_number_total 5548
_reflns_threshold_expression >2sigma(I)
_cod_data_source_file c7ce00800g2.cif
_cod_data_source_block 2
_cod_depositor_comments
;
The following automatic conversions were performed:

'_symmetry_cell_setting' value 'Monoclinic' changed to 'monoclinic'
according to
/home/data/users/saulius/crontab/automatic-downloads/rss-feeds/RSC/lib/dictionaries/cif_core.dic
dictionary named 'cif_core.dic' version 2.4.2 from 2011-04-26.

Automatic conversion script
Id: cif_fix_values 4973 2017-02-22 13:04:09Z antanas 
;
_cod_original_sg_symbol_H-M 'P 21/C'
_cod_database_code 7228546

loop_
_symmetry_equiv_pos_as_xyz
'x, y, z'
'-x, y+1/2, -z+1/2'
'-x, -y, -z'
'x, -y-1/2, z-1/2'

loop_
_atom_site_label
_atom_site_type_symbol
_atom_site_fract_x
_atom_site_fract_y
_atom_site_fract_z
_atom_site_U_iso_or_equiv
_atom_site_adp_type
_atom_site_occupancy
_atom_site_symmetry_multiplicity
_atom_site_calc_flag
_atom_site_refinement_flags
Co1 Co 0.36313(4) 0.06981(3) 0.226832(17) 0.03466(14) Uani 1 1 d .
N1 N 0.3803(3) 0.01505(18) 0.31370(11) 0.0398(6) Uani 1 1 d .
C1 C 0.2446(4) -0.0773(2) 0.17864(14) 0.0432(8) Uani 1 1 d .
O1 O 0.3673(2) -0.06745(16) 0.18688(10) 0.0520(6) Uani 1 1 d .
O1W O 0.7213(3) -0.1790(2) 0.16182(11) 0.0816(9) Uani 1 1 d .
H1WA H 0.6982 -0.2198 0.1839 0.098 Uiso 1 1 d R
H1WB H 0.6667 -0.2136 0.1239 0.098 Uiso 1 1 d R
O2 O 0.1739(2) -0.01232(16) 0.19754(10) 0.0515(6) Uani 1 1 d .
N2 N 0.4160(3) -0.2378(2) 0.47671(11) 0.0502(7) Uani 1 1 d .
H2A H 0.3741 -0.2694 0.4471 0.060 Uiso 1 1 calc R
C2 C 0.1852(3) -0.1667(2) 0.14800(13) 0.0406(8) Uani 1 1 d .
O3 O 0.0262(3) -0.43043(15) 0.07828(11) 0.0647(8) Uani 1 1 d .
N3 N 0.5559(2) 0.10689(18) 0.22328(10) 0.0342(6) Uani 1 1 d .
C3 C 0.2659(4) -0.2397(2) 0.13115(14) 0.0472(8) Uani 1 1 d .
H3A H 0.3557 -0.2294 0.1355 0.057 Uiso 1 1 calc R
O4 O 0.2758(2) -0.79481(15) 0.23229(9) 0.0416(5) Uani 1 1 d .
N4 N 0.9831(2) 0.12806(18) 0.14174(10) 0.0367(6) Uani 1 1 d .
H4B H 1.0493 0.0895 0.1505 0.044 Uiso 1 1 calc R
C4 C 0.2138(4) -0.3273(2) 0.10812(14) 0.0504(9) Uani 1 1 d .
H4A H 0.2683 -0.3766 0.0974 0.060 Uiso 1 1 calc R
O5 O 0.3120(2) -0.83896(15) 0.14404(9) 0.0422(5) Uani 1 1 d .
C5 C 0.0806(4) -0.3418(2) 0.10101(14) 0.0485(9) Uani 1 1 d .
O6 O 0.5686(3) -0.24742(19) 0.55746(11) 0.0790(9) Uani 1 1 d .
C6 C -0.0007(4) -0.2700(2) 0.11523(17) 0.0577(10) Uani 1 1 d .
H6A H -0.0908 -0.2794 0.1088 0.069 Uiso 1 1 calc R
O7 O 0.8302(2) 0.19201(18) 0.07241(10) 0.0577(7) Uani 1 1 d .
C7 C 0.0524(4) -0.1818(2) 0.13962(16) 0.0558(10) Uani 1 1 d .
H7A H -0.0026 -0.1328 0.1503 0.067 Uiso 1 1 calc R
C8 C 0.0856(3) -0.5161(2) 0.10343(14) 0.0460(8) Uani 1 1 d .
C9 C 0.1114(4) -0.5266(2) 0.16375(15) 0.0513(9) Uani 1 1 d .
H9A H 0.0906 -0.4762 0.1884 0.062 Uiso 1 1 calc R
C10 C 0.1687(3) -0.6126(2) 0.18773(14) 0.0433(8) Uani 1 1 d .
H10A H 0.1857 -0.6203 0.2286 0.052 Uiso 1 1 calc R
C11 C 0.1133(4) -0.5901(2) 0.06598(14) 0.0488(9) Uani 1 1 d .
H11A H 0.0929 -0.5830 0.0251 0.059 Uiso 1 1 calc R
C12 C 0.1722(3) -0.6754(2) 0.09052(14) 0.0453(8) Uani 1 1 d .
H12A H 0.1929 -0.7256 0.0657 0.054 Uiso 1 1 calc R
C13 C 0.2009(3) -0.6872(2) 0.15117(13) 0.0334(7) Uani 1 1 d .
C14 C 0.2666(3) -0.7784(2) 0.17657(13) 0.0343(7) Uani 1 1 d .
C15 C 0.4792(4) -0.0416(3) 0.33640(16) 0.0658(12) Uani 1 1 d .
H15A H 0.5488 -0.0484 0.3153 0.079 Uiso 1 1 calc R
C16 C 0.4858(4) -0.0911(3) 0.38906(17) 0.0684(12) Uani 1 1 d .
H16A H 0.5570 -0.1317 0.4019 0.082 Uiso 1 1 calc R
C17 C 0.2865(4) 0.0247(3) 0.34637(17) 0.0675(12) Uani 1 1 d .
H17A H 0.2153 0.0645 0.3322 0.081 Uiso 1 1 calc R
C18 C 0.2885(4) -0.0207(3) 0.40004(16) 0.0712(12) Uani 1 1 d .
H18A H 0.2200 -0.0101 0.4214 0.085 Uiso 1 1 calc R
C19 C 0.3889(3) -0.0811(2) 0.42264(13) 0.0406(8) Uani 1 1 d .
C20 C 0.3932(4) -0.1331(3) 0.48108(15) 0.0572(10) Uani 1 1 d .
H20A H 0.4621 -0.1045 0.5095 0.069 Uiso 1 1 calc R
H20B H 0.3109 -0.1227 0.4956 0.069 Uiso 1 1 calc R
C21 C 0.4991(3) -0.2883(3) 0.51635(14) 0.0468(8) Uani 1 1 d .
C22 C 0.5003(3) -0.3975(2) 0.50707(13) 0.0407(8) Uani 1 1 d .
C23 C 0.4941(4) -0.4396(3) 0.45155(14) 0.0511(9) Uani 1 1 d .
H23A H 0.4902 -0.3989 0.4185 0.061 Uiso 1 1 calc R
C24 C 0.4936(4) -0.5402(3) 0.44421(14) 0.0503(9) Uani 1 1 d .
H24A H 0.4892 -0.5669 0.4064 0.060 Uiso 1 1 calc R
C25 C 0.5992(3) 0.2007(2) 0.22849(14) 0.0427(8) Uani 1 1 d .
H25A H 0.5447 0.2488 0.2406 0.051 Uiso 1 1 calc R
C26 C 0.7204(3) 0.2285(2) 0.21676(13) 0.0415(8) Uani 1 1 d .
H26A H 0.7458 0.2943 0.2207 0.050 Uiso 1 1 calc R
C27 C 0.8047(3) 0.1593(2) 0.19924(12) 0.0353(7) Uani 1 1 d .
C28 C 0.7593(3) 0.0628(2) 0.19350(13) 0.0377(7) Uani 1 1 d .
H28A H 0.8119 0.0135 0.1813 0.045 Uiso 1 1 calc R
C29 C 0.6374(3) 0.0401(2) 0.20579(12) 0.0363(7) Uani 1 1 d .
H29A H 0.6097 -0.0252 0.2018 0.044 Uiso 1 1 calc R
C30 C 0.9377(3) 0.1875(2) 0.18702(14) 0.0427(8) Uani 1 1 d .
H30A H 0.9362 0.2562 0.1749 0.051 Uiso 1 1 calc R
H30B H 0.9993 0.1815 0.2234 0.051 Uiso 1 1 calc R
C31 C 0.9209(3) 0.1336(2) 0.08598(14) 0.0393(7) Uani 1 1 d .
C32 C 0.9648(3) 0.0650(2) 0.04178(13) 0.0373(7) Uani 1 1 d .
C33 C 0.8707(3) 0.0266(3) -0.00217(13) 0.0453(8) Uani 1 1 d .
H33A H 0.7835 0.0444 -0.0035 0.054 Uiso 1 1 calc R
C34 C 0.9057(3) -0.0372(3) -0.04350(14) 0.0450(8) Uani 1 1 d .
H34A H 0.8422 -0.0621 -0.0730 0.054 Uiso 1 1 calc R

loop_
_atom_site_aniso_label
_atom_site_aniso_U_11
_atom_site_aniso_U_22
_atom_site_aniso_U_33
_atom_site_aniso_U_23
_atom_site_aniso_U_13
_atom_site_aniso_U_12
Co1 0.0341(3) 0.0281(2) 0.0415(3) 0.00468(18) 0.00481(17) 0.00021(18)
N1 0.0417(16) 0.0341(15) 0.0444(15) 0.0086(12) 0.0093(12) 0.0050(12)
C1 0.052(2) 0.0316(18) 0.0451(19) 0.0093(15) 0.0042(16) 0.0000(16)
O1 0.0488(16) 0.0445(14) 0.0639(15) -0.0057(11) 0.0129(12) -0.0103(11)
O1W 0.119(3) 0.0590(17) 0.0598(17) 0.0013(14) -0.0080(16) -0.0133(17)
O2 0.0517(15) 0.0336(13) 0.0654(15) -0.0027(11) -0.0038(12) 0.0030(11)
N2 0.063(2) 0.0404(16) 0.0422(16) 0.0068(13) -0.0077(13) -0.0073(14)
C2 0.048(2) 0.0285(16) 0.0441(18) 0.0058(14) 0.0026(15) -0.0040(14)
O3 0.089(2) 0.0269(12) 0.0639(16) 0.0023(11) -0.0358(14) -0.0029(12)
N3 0.0342(15) 0.0336(13) 0.0346(13) -0.0008(11) 0.0044(11) -0.0016(11)
C3 0.053(2) 0.0414(19) 0.0481(19) 0.0024(16) 0.0119(16) -0.0080(16)
O4 0.0524(15) 0.0343(12) 0.0380(12) 0.0056(9) 0.0059(10) 0.0082(10)
N4 0.0282(14) 0.0441(15) 0.0382(14) -0.0045(12) 0.0065(11) 0.0011(11)
C4 0.068(3) 0.0360(19) 0.048(2) -0.0028(16) 0.0095(17) 0.0040(17)
O5 0.0469(14) 0.0379(12) 0.0412(12) -0.0053(10) 0.0044(10) 0.0056(10)
C5 0.066(3) 0.0294(18) 0.0438(19) 0.0052(15) -0.0136(16) -0.0008(17)
O6 0.106(2) 0.0523(16) 0.0624(17) -0.0031(13) -0.0388(16) -0.0051(15)
C6 0.045(2) 0.039(2) 0.083(3) 0.0090(19) -0.0119(18) -0.0068(17)
O7 0.0511(16) 0.0626(16) 0.0565(15) -0.0075(12) -0.0016(11) 0.0229(13)
C7 0.052(2) 0.0350(19) 0.077(3) -0.0005(18) -0.0019(18) 0.0038(16)
C8 0.054(2) 0.0289(17) 0.048(2) 0.0045(15) -0.0165(15) -0.0032(15)
C9 0.067(3) 0.0351(18) 0.047(2) -0.0050(16) -0.0085(17) 0.0079(17)
C10 0.052(2) 0.0361(18) 0.0388(18) 0.0033(15) -0.0035(15) 0.0001(15)
C11 0.064(2) 0.039(2) 0.0383(18) 0.0059(15) -0.0098(16) -0.0040(16)
C12 0.058(2) 0.0368(18) 0.0389(18) -0.0017(15) 0.0022(15) -0.0019(16)
C13 0.0326(17) 0.0274(15) 0.0383(17) 0.0024(13) -0.0006(13) -0.0060(13)
C14 0.0298(17) 0.0343(17) 0.0371(18) 0.0017(14) 0.0000(13) -0.0067(13)
C15 0.044(2) 0.092(3) 0.065(2) 0.037(2) 0.0205(18) 0.026(2)
C16 0.052(2) 0.086(3) 0.070(3) 0.040(2) 0.016(2) 0.033(2)
C17 0.064(3) 0.080(3) 0.062(2) 0.029(2) 0.022(2) 0.040(2)
C18 0.071(3) 0.093(3) 0.057(2) 0.024(2) 0.031(2) 0.037(2)
C19 0.044(2) 0.0361(18) 0.0419(18) 0.0054(14) 0.0060(14) -0.0006(15)
C20 0.078(3) 0.052(2) 0.042(2) 0.0062(17) 0.0108(18) 0.006(2)
C21 0.052(2) 0.046(2) 0.0395(19) 0.0091(16) -0.0028(16) -0.0108(16)
C22 0.0413(19) 0.0440(18) 0.0345(17) 0.0084(15) -0.0013(13) -0.0103(15)
C23 0.067(3) 0.049(2) 0.0344(18) 0.0140(16) 0.0000(16) -0.0069(18)
C24 0.072(3) 0.046(2) 0.0303(17) 0.0043(15) 0.0009(16) -0.0028(18)
C25 0.040(2) 0.0377(18) 0.053(2) -0.0129(15) 0.0160(15) -0.0012(15)
C26 0.043(2) 0.0330(17) 0.0501(19) -0.0124(15) 0.0120(15) -0.0092(14)
C27 0.0341(18) 0.0408(18) 0.0301(16) -0.0031(14) 0.0014(13) -0.0034(14)
C28 0.0348(18) 0.0356(17) 0.0431(17) -0.0046(14) 0.0073(13) 0.0007(14)
C29 0.0404(19) 0.0274(16) 0.0404(17) 0.0022(13) 0.0038(14) -0.0002(13)
C30 0.0392(19) 0.0441(19) 0.0472(19) -0.0138(15) 0.0141(14) -0.0088(15)
C31 0.0323(18) 0.0396(18) 0.0465(19) -0.0026(15) 0.0073(14) 0.0009(14)
C32 0.0346(18) 0.0422(18) 0.0345(16) -0.0007(14) 0.0030(13) 0.0032(14)
C33 0.0284(18) 0.063(2) 0.0435(19) -0.0095(17) 0.0023(14) 0.0090(16)
C34 0.0352(19) 0.059(2) 0.0391(18) -0.0109(16) -0.0003(14) -0.0005(16)

loop_
_atom_type_symbol
_atom_type_description
_atom_type_scat_dispersion_real
_atom_type_scat_dispersion_imag
_atom_type_scat_source
C C 0.0033 0.0016 'International Tables Vol C Tables 4.2.6.8 and 6.1.1.4'
H H 0.0000 0.0000 'International Tables Vol C Tables 4.2.6.8 and 6.1.1.4'
N N 0.0061 0.0033 'International Tables Vol C Tables 4.2.6.8 and 6.1.1.4'
O O 0.0106 0.0060 'International Tables Vol C Tables 4.2.6.8 and 6.1.1.4'
Cl Cl 0.1484 0.1585 'International Tables Vol C Tables 4.2.6.8 and 6.1.1.4'
Co Co 0.3494 0.9721 'International Tables Vol C Tables 4.2.6.8 and 6.1.1.4'

loop_
_geom_angle_atom_site_label_1
_geom_angle_atom_site_label_2
_geom_angle_atom_site_label_3
_geom_angle
_geom_angle_site_symmetry_1
_geom_angle_site_symmetry_3
O4 Co1 N3 102.75(9) 1_565 .
O4 Co1 O1 149.84(9) 1_565 .
N3 Co1 O1 96.64(10) . .
O4 Co1 N1 103.46(9) 1_565 .
N3 Co1 N1 100.28(10) . .
O1 Co1 N1 95.44(10) . .
O4 Co1 O5 60.82(8) 1_565 1_565
N3 Co1 O5 86.52(9) . 1_565
O1 Co1 O5 98.05(8) . 1_565
N1 Co1 O5 164.09(9) . 1_565
O4 Co1 O2 95.06(8) 1_565 .
N3 Co1 O2 154.56(9) . .
O1 Co1 O2 60.27(9) . .
N1 Co1 O2 92.95(9) . .
O5 Co1 O2 86.48(8) 1_565 .
O4 Co1 C14 30.91(9) 1_565 1_565
N3 Co1 C14 95.92(9) . 1_565
O1 Co1 C14 124.83(10) . 1_565
N1 Co1 C14 134.27(10) . 1_565
O5 Co1 C14 29.93(8) 1_565 1_565
O2 Co1 C14 90.06(9) . 1_565
O4 Co1 C1 123.07(10) 1_565 .
N3 Co1 C1 125.87(11) . .
O1 Co1 C1 30.16(10) . .
N1 Co1 C1 95.74(10) . .
O5 Co1 C1 91.73(9) 1_565 .
O2 Co1 C1 30.14(9) . .
C14 Co1 C1 108.59(10) 1_565 .
C17 N1 C15 115.4(3) . .
C17 N1 Co1 122.4(2) . .
C15 N1 Co1 121.7(2) . .
O2 C1 O1 119.9(3) . .
O2 C1 C2 120.7(3) . .
O1 C1 C2 119.4(3) . .
O2 C1 Co1 64.24(17) . .
O1 C1 Co1 55.69(16) . .
C2 C1 Co1 174.9(3) . .
C1 O1 Co1 94.1(2) . .
C1 O2 Co1 85.6(2) . .
C21 N2 C20 123.4(3) . .
C7 C2 C3 119.2(3) . .
C7 C2 C1 121.4(3) . .
C3 C2 C1 119.3(3) . .
C5 O3 C8 115.8(2) . .
C29 N3 C25 116.6(3) . .
C29 N3 Co1 120.1(2) . .
C25 N3 Co1 122.3(2) . .
C4 C3 C2 120.3(3) . .
C14 O4 Co1 93.57(18) . 1_545
C31 N4 C30 119.2(3) . .
C3 C4 C5 119.7(3) . .
C14 O5 Co1 85.56(17) . 1_545
C6 C5 C4 121.0(3) . .
C6 C5 O3 118.5(3) . .
C4 C5 O3 120.6(3) . .
C5 C6 C7 119.2(3) . .
C2 C7 C6 120.6(3) . .
C9 C8 C11 121.5(3) . .
C9 C8 O3 120.4(3) . .
C11 C8 O3 118.0(3) . .
C8 C9 C10 119.5(3) . .
C9 C10 C13 120.3(3) . .
C8 C11 C12 118.4(3) . .
C13 C12 C11 121.2(3) . .
C12 C13 C10 119.0(3) . .
C12 C13 C14 120.3(3) . .
C10 C13 C14 120.6(3) . .
O5 C14 O4 120.0(3) . .
O5 C14 C13 120.4(3) . .
O4 C14 C13 119.6(3) . .
O5 C14 Co1 64.52(16) . 1_545
O4 C14 Co1 55.52(14) . 1_545
C13 C14 Co1 174.4(2) . 1_545
N1 C15 C16 124.2(3) . .
C19 C16 C15 120.3(3) . .
N1 C17 C18 123.4(3) . .
C19 C18 C17 121.1(3) . .
C16 C19 C18 115.6(3) . .
C16 C19 C20 122.0(3) . .
C18 C19 C20 122.4(3) . .
N2 C20 C19 112.4(3) . .
O6 C21 N2 122.1(3) . .
O6 C21 C22 122.6(3) . .
N2 C21 C22 115.3(3) . .
C23 C22 C24 118.3(3) . 3_646
C23 C22 C21 122.5(3) . .
C24 C22 C21 119.2(3) 3_646 .
C24 C23 C22 121.3(3) . .
C23 C24 C22 120.4(3) . 3_646
N3 C25 C26 122.8(3) . .
C25 C26 C27 120.4(3) . .
C26 C27 C28 116.5(3) . .
C26 C27 C30 121.4(3) . .
C28 C27 C30 122.1(3) . .
C29 C28 C27 120.1(3) . .
N3 C29 C28 123.5(3) . .
N4 C30 C27 113.6(2) . .
O7 C31 N4 120.9(3) . .
O7 C31 C32 121.9(3) . .
N4 C31 C32 117.2(3) . .
C34 C32 C33 119.2(3) 3_755 .
C34 C32 C31 122.8(3) 3_755 .
C33 C32 C31 118.0(3) . .
C34 C33 C32 120.3(3) . .
C33 C34 C32 120.5(3) . 3_755

loop_
_geom_bond_atom_site_label_1
_geom_bond_atom_site_label_2
_geom_bond_distance
_geom_bond_site_symmetry_2
Co1 O4 2.056(2) 1_565
Co1 N3 2.070(2) .
Co1 O1 2.074(2) .
Co1 N1 2.100(2) .
Co1 O5 2.254(2) 1_565
Co1 O2 2.262(2) .
Co1 C14 2.489(3) 1_565
Co1 C1 2.504(3) .
N1 C17 1.317(4) .
N1 C15 1.320(4) .
C1 O2 1.261(4) .
C1 O1 1.262(4) .
C1 C2 1.485(4) .
N2 C21 1.337(4) .
N2 C20 1.444(4) .
C2 C7 1.373(5) .
C2 C3 1.385(4) .
O3 C5 1.392(4) .
O3 C8 1.396(4) .
N3 C29 1.338(4) .
N3 C25 1.346(4) .
C3 C4 1.374(5) .
O4 C14 1.281(3) .
O4 Co1 2.056(2) 1_545
N4 C31 1.339(4) .
N4 C30 1.444(4) .
C4 C5 1.376(5) .
O5 C14 1.246(3) .
O5 Co1 2.254(2) 1_545
C5 C6 1.358(5) .
O6 C21 1.225(4) .
C6 C7 1.394(5) .
O7 C31 1.230(4) .
C8 C9 1.370(4) .
C8 C11 1.375(5) .
C9 C10 1.382(4) .
C10 C13 1.384(4) .
C11 C12 1.384(4) .
C12 C13 1.381(4) .
C13 C14 1.484(4) .
C14 Co1 2.489(3) 1_545
C15 C16 1.369(5) .
C16 C19 1.358(5) .
C17 C18 1.369(5) .
C18 C19 1.361(5) .
C19 C20 1.504(4) .
C21 C22 1.495(5) .
C22 C23 1.383(4) .
C22 C24 1.390(4) 3_646
C23 C24 1.373(5) .
C24 C22 1.390(4) 3_646
C25 C26 1.374(4) .
C26 C27 1.380(4) .
C27 C28 1.389(4) .
C27 C30 1.494(4) .
C28 C29 1.367(4) .
C31 C32 1.493(4) .
C32 C34 1.386(4) 3_755
C32 C33 1.389(4) .
C33 C34 1.369(4) .
C34 C32 1.386(4) 3_755
